data_7152099
loop_
_publ_author_name
'Duce, Sara'
'Jorge, Mar\'ia'
'Alonso, In\'es'
'Ruano, Jos\'e Luis Garc\'ia'
'Cid, M Bel\'en'

_publ_section_title
;
 An organocatalytic approach to enantiomerically enriched
 \a-arylcyclohexenones and cyclohexanones.
;
_journal_issue 24
_journal_name_full 'Organic &amp; biomolecular chemistry'
_journal_page_first 8253
_journal_page_last 8260
_journal_paper_doi 10.1039/c1ob06356a
_journal_volume 9
_journal_year 2011
_chemical_absolute_configuration ad
_chemical_formula_sum 'C13 H13 I O'
_chemical_formula_weight 312.13
_chemical_name_systematic
;
?
;
_space_group_IT_number 19
_symmetry_cell_setting orthorhombic
_symmetry_space_group_name_Hall 'P 2ac 2ab'
_symmetry_space_group_name_H-M 'P 21 21 21'
_atom_sites_solution_hydrogens geom
_atom_sites_solution_primary direct
_atom_sites_solution_secondary difmap
_audit_creation_method SHELXL-97
_cell_angle_alpha 90.00
_cell_angle_beta 90.00
_cell_angle_gamma 90.00
_cell_formula_units_Z 4
_cell_length_a 5.4376(7)
_cell_length_b 9.7637(12)
_cell_length_c 22.815(3)
_cell_measurement_reflns_used 4087
_cell_measurement_temperature 293(2)
_cell_measurement_theta_max 24.49
_cell_measurement_theta_min 2.27
_cell_volume 1211.3(3)
_computing_cell_refinement 'Bruker SAINT'
_computing_data_collection 'Bruker SMART'
_computing_data_reduction 'Bruker SAINT'
_computing_molecular_graphics 'Bruker SHELXTL'
_computing_publication_material 'Bruker SHELXTL'
_computing_structure_refinement 'SHELXL-97 (Sheldrick, 2008)'
_computing_structure_solution 'SHELXS-97 (Sheldrick, 2008)'
_diffrn_ambient_temperature 293(2)
_diffrn_measured_fraction_theta_full 1.000
_diffrn_measured_fraction_theta_max 1.000
_diffrn_measurement_device_type 'Bruker SMART1000 CCD'
_diffrn_measurement_method '\f and \w scans'
_diffrn_radiation_monochromator graphite
_diffrn_radiation_source 'fine-focus sealed tube'
_diffrn_radiation_type MoK\a
_diffrn_radiation_wavelength 0.71073
_diffrn_reflns_av_R_equivalents 0.0299
_diffrn_reflns_av_sigmaI/netI 0.0225
_diffrn_reflns_limit_h_max 6
_diffrn_reflns_limit_h_min -6
_diffrn_reflns_limit_k_max 11
_diffrn_reflns_limit_k_min -11
_diffrn_reflns_limit_l_max 27
_diffrn_reflns_limit_l_min -26
_diffrn_reflns_number 9292
_diffrn_reflns_theta_full 25.03
_diffrn_reflns_theta_max 25.03
_diffrn_reflns_theta_min 1.79
_exptl_absorpt_coefficient_mu 2.615
_exptl_absorpt_correction_T_max 0.7452
_exptl_absorpt_correction_T_min 0.5494
_exptl_absorpt_correction_type multi-scan
_exptl_crystal_colour colourless
_exptl_crystal_density_diffrn 1.712
_exptl_crystal_density_method 'not measured'
_exptl_crystal_description prism
_exptl_crystal_F_000 608
_exptl_crystal_size_max 0.47
_exptl_crystal_size_mid 0.31
_exptl_crystal_size_min 0.22
_refine_diff_density_max 0.597
_refine_diff_density_min -0.556
_refine_diff_density_rms 0.059
_refine_ls_abs_structure_details 'Flack H D (1983), Acta Cryst. A39, 876-881'
_refine_ls_abs_structure_Flack 0.00(3)
_refine_ls_extinction_method none
_refine_ls_goodness_of_fit_ref 1.089
_refine_ls_hydrogen_treatment constr
_refine_ls_matrix_type full
_refine_ls_number_parameters 138
_refine_ls_number_reflns 2156
_refine_ls_number_restraints 0
_refine_ls_restrained_S_all 1.089
_refine_ls_R_factor_all 0.0393
_refine_ls_R_factor_gt 0.0291
_refine_ls_shift/su_max 0.001
_refine_ls_shift/su_mean 0.000
_refine_ls_structure_factor_coef Fsqd
_refine_ls_weighting_details 'calc w=1/[\s^2^(Fo^2^)+(0.0129P)^2^+1.4004P] where P=(Fo^2^+2Fc^2^)/3'
_refine_ls_weighting_scheme calc
_refine_ls_wR_factor_gt 0.0586
_refine_ls_wR_factor_ref 0.0640
_reflns_number_gt 1821
_reflns_number_total 2156
_reflns_threshold_expression >2sigma(I)
_cod_data_source_file c1ob06356a.txt
_cod_data_source_block jg10551s
_cod_depositor_comments
;
The following automatic conversions were performed:

'_symmetry_cell_setting' value 'Orthorhombic' changed to
'orthorhombic' according to
/home/saulius/struct/CIF-dictionaries/cif_core.dic dictionary named
'cif_core.dic' version 2.4.1 from 2010-06-29.

Automatic conversion script
Id: cif_fix_values 1715 2011-07-08 13:25:40Z adriana 
;
_cod_original_sg_symbol_H-M P2(1)2(1)2(1)
_cod_database_code 7152099

loop_
_symmetry_equiv_pos_as_xyz
'x, y, z'
'-x+1/2, -y, z+1/2'
'-x, y+1/2, -z+1/2'
'x+1/2, -y+1/2, -z'

loop_
_atom_site_label
_atom_site_type_symbol
_atom_site_fract_x
_atom_site_fract_y
_atom_site_fract_z
_atom_site_U_iso_or_equiv
_atom_site_adp_type
_atom_site_occupancy
_atom_site_symmetry_multiplicity
_atom_site_calc_flag
_atom_site_refinement_flags
I I -0.05793(9) 0.10136(4) 0.956886(16) 0.08742(15) Uani 1 1 d .
O O -0.3370(6) 0.3187(3) 0.69197(14) 0.0622(9) Uani 1 1 d .
C1 C -0.2019(9) 0.2572(4) 0.6592(2) 0.0498(11) Uani 1 1 d .
C2 C -0.2448(10) 0.2600(5) 0.5961(2) 0.0638(13) Uani 1 1 d .
H2 H -0.3623 0.3200 0.5813 0.077 Uiso 1 1 calc R
C3 C -0.1242(9) 0.1813(5) 0.55908(19) 0.0640(14) Uani 1 1 d .
H3 H -0.1599 0.1887 0.5193 0.077 Uiso 1 1 calc R
C4 C 0.0644(10) 0.0820(5) 0.57761(18) 0.0631(12) Uani 1 1 d .
H4A H 0.2256 0.1200 0.5694 0.076 Uiso 1 1 calc R
H4B H 0.0465 -0.0008 0.5545 0.076 Uiso 1 1 calc R
C5 C 0.0510(9) 0.0445(4) 0.64261(17) 0.0473(10) Uani 1 1 d .
H5 H -0.0955 -0.0124 0.6483 0.057 Uiso 1 1 calc R
C6 C 0.0190(7) 0.1753(4) 0.67969(17) 0.0422(9) Uani 1 1 d .
H6 H 0.1639 0.2323 0.6722 0.051 Uiso 1 1 calc R
C7 C 0.2718(8) -0.0390(5) 0.6609(2) 0.0562(12) Uani 1 1 d .
H7A H 0.4182 0.0150 0.6563 0.084 Uiso 1 1 calc R
H7B H 0.2830 -0.1193 0.6368 0.084 Uiso 1 1 calc R
H7C H 0.2546 -0.0656 0.7012 0.084 Uiso 1 1 calc R
C1' C 0.0128(7) 0.1497(4) 0.74508(19) 0.0406(9) Uani 1 1 d .
C2' C 0.1901(8) 0.2012(4) 0.78198(19) 0.0450(10) Uani 1 1 d .
H2' H 0.3222 0.2491 0.7661 0.054 Uiso 1 1 calc R
C3' C 0.1770(9) 0.1837(4) 0.8420(2) 0.0509(11) Uani 1 1 d .
H3' H 0.2992 0.2187 0.8663 0.061 Uiso 1 1 calc R
C4' C -0.0198(8) 0.1138(4) 0.86534(17) 0.0472(10) Uani 1 1 d .
C5' C -0.1959(8) 0.0569(4) 0.82973(19) 0.0482(10) Uani 1 1 d .
H5' H -0.3244 0.0065 0.8458 0.058 Uiso 1 1 calc R
C6' C -0.1803(8) 0.0755(4) 0.77001(19) 0.0479(10) Uani 1 1 d .
H6' H -0.3004 0.0379 0.7458 0.057 Uiso 1 1 calc R

loop_
_atom_site_aniso_label
_atom_site_aniso_U_11
_atom_site_aniso_U_22
_atom_site_aniso_U_33
_atom_site_aniso_U_23
_atom_site_aniso_U_13
_atom_site_aniso_U_12
I 0.1218(3) 0.0916(3) 0.04882(17) -0.00321(19) 0.0030(2) 0.0091(3)
O 0.058(2) 0.059(2) 0.070(2) 0.0031(17) 0.0089(18) 0.0148(17)
C1 0.049(3) 0.041(2) 0.059(3) 0.009(2) 0.001(2) -0.005(2)
C2 0.067(3) 0.064(3) 0.060(3) 0.014(3) -0.003(3) 0.011(3)
C3 0.067(3) 0.086(4) 0.039(2) 0.012(2) -0.008(2) -0.003(3)
C4 0.065(3) 0.073(3) 0.051(2) -0.009(2) 0.002(2) -0.001(3)
C5 0.043(2) 0.045(2) 0.054(2) -0.0017(18) 0.002(2) -0.002(2)
C6 0.036(2) 0.040(2) 0.050(2) 0.0042(17) 0.0008(18) -0.0021(18)
C7 0.044(3) 0.050(3) 0.075(3) -0.009(2) 0.005(2) 0.007(2)
C1' 0.035(2) 0.0391(18) 0.048(2) -0.0007(16) -0.0021(16) 0.0029(16)
C2' 0.031(2) 0.043(2) 0.060(3) -0.002(2) -0.002(2) -0.0049(19)
C3' 0.048(3) 0.047(3) 0.058(3) -0.009(2) -0.008(2) 0.001(2)
C4' 0.053(3) 0.045(2) 0.045(2) -0.002(2) -0.0007(18) 0.012(2)
C5' 0.046(2) 0.042(2) 0.057(3) 0.0052(19) 0.007(2) -0.0030(19)
C6' 0.041(2) 0.042(3) 0.061(3) 0.000(2) -0.004(2) -0.005(2)

loop_
_atom_type_symbol
_atom_type_description
_atom_type_scat_dispersion_real
_atom_type_scat_dispersion_imag
_atom_type_scat_source
C C 0.0033 0.0016 'International Tables Vol C Tables 4.2.6.8 and 6.1.1.4'
H H 0.0000 0.0000 'International Tables Vol C Tables 4.2.6.8 and 6.1.1.4'
O O 0.0106 0.0060 'International Tables Vol C Tables 4.2.6.8 and 6.1.1.4'
I I -0.4742 1.8119 'International Tables Vol C Tables 4.2.6.8 and 6.1.1.4'

loop_
_geom_angle_atom_site_label_1
_geom_angle_atom_site_label_2
_geom_angle_atom_site_label_3
_geom_angle
O C1 C2 120.3(4)
O C1 C6 123.6(4)
C2 C1 C6 116.1(4)
C3 C2 C1 122.8(5)
C2 C3 C4 123.1(4)
C3 C4 C5 113.8(4)
C7 C5 C4 111.1(4)
C7 C5 C6 112.7(4)
C4 C5 C6 109.8(3)
C1' C6 C1 111.9(3)
C1' C6 C5 114.0(3)
C1 C6 C5 111.0(3)
C2' C1' C6' 117.9(4)
C2' C1' C6 121.9(4)
C6' C1' C6 120.2(4)
C1' C2' C3' 121.7(4)
C4' C3' C2' 119.0(4)
C5' C4' C3' 121.0(4)
C5' C4' I 119.7(3)
C3' C4' I 119.3(3)
C4' C5' C6' 119.3(4)
C5' C6' C1' 121.2(4)

loop_
_geom_bond_atom_site_label_1
_geom_bond_atom_site_label_2
_geom_bond_distance
I C4' 2.102(4)
O C1 1.207(5)
C1 C2 1.460(6)
C1 C6 1.517(6)
C2 C3 1.317(7)
C3 C4 1.473(7)
C4 C5 1.529(6)
C5 C7 1.510(6)
C5 C6 1.542(5)
C6 C1' 1.513(6)
C1' C2' 1.375(6)
C1' C6' 1.397(6)
C2' C3' 1.383(6)
C3' C4' 1.376(6)
C4' C5' 1.373(6)
C5' C6' 1.377(6)
